data_7202269
loop_
_publ_author_name
'Liu, Jian-Qiang'
'Wang, Yao-Yu'
'Ma, Lu-Fang'
'Wen, Gui-Lin'
'Shi, Qi-Zhen'
'Batten, Stuart R.'
'Proserpio, Davide M.'

_publ_section_title
;
 Generation of a 4-crossing [2]-catenane motif by the 2D\\rightarrow 2D
 parallel interpenetration of pairs of (4,4) sheets
;
_journal_issue 9
_journal_name_full CrystEngComm
_journal_page_first 1123
_journal_paper_doi 10.1039/b808540b
_journal_volume 10
_journal_year 2008
_chemical_formula_sum 'C54 H48 N4 Ni2 O12'
_chemical_formula_weight 1062.38
_chemical_name_systematic
;
?
;
_space_group_IT_number 70
_symmetry_cell_setting orthorhombic
_symmetry_space_group_name_Hall '-F 2uv 2vw'
_symmetry_space_group_name_H-M 'F d d d :2'
_atom_sites_solution_hydrogens geom
_atom_sites_solution_primary direct
_atom_sites_solution_secondary difmap
_audit_creation_method SHELXL-97
_cell_angle_alpha 90.00
_cell_angle_beta 90.00
_cell_angle_gamma 90.00
_cell_formula_units_Z 8
_cell_length_a 13.963(8)
_cell_length_b 19.593(11)
_cell_length_c 36.03(2)
_cell_measurement_reflns_used 2295
_cell_measurement_temperature 293(2)
_cell_measurement_theta_max 25.50
_cell_measurement_theta_min 1.88
_cell_volume 9857(10)
_computing_cell_refinement 'SAINT (Bruker, 2004)'
_computing_data_collection 'APEX-II (Bruker, 2004)'
_computing_data_reduction SAINT
_computing_molecular_graphics 'SHELXTL (Bruker, 2004)'
_computing_publication_material SHELXTL
_computing_structure_refinement 'SHELXL-97 (Sheldrick, 1997)'
_computing_structure_solution 'SHELXS-97 (Sheldrick, 1997)'
_diffrn_ambient_temperature 298(2)
_diffrn_measured_fraction_theta_full 0.998
_diffrn_measured_fraction_theta_max 0.998
_diffrn_measurement_device_type 'Bruker APEX-II area-detector diffractometer'
_diffrn_measurement_method '\f and \w scan'
_diffrn_radiation_monochromator graphite
_diffrn_radiation_source 'fine-focus sealed tube'
_diffrn_radiation_type MoK\a
_diffrn_radiation_wavelength 0.71073
_diffrn_reflns_av_R_equivalents 0.1822
_diffrn_reflns_av_sigmaI/netI 0.1738
_diffrn_reflns_limit_h_max 11
_diffrn_reflns_limit_h_min -16
_diffrn_reflns_limit_k_max 21
_diffrn_reflns_limit_k_min -23
_diffrn_reflns_limit_l_max 43
_diffrn_reflns_limit_l_min -43
_diffrn_reflns_number 12248
_diffrn_reflns_theta_full 25.50
_diffrn_reflns_theta_max 25.50
_diffrn_reflns_theta_min 1.88
_diffrn_standards_interval_count 0
_diffrn_standards_interval_time 0
_diffrn_standards_number 0
_exptl_absorpt_coefficient_mu 0.833
_exptl_absorpt_correction_T_max 0.9440
_exptl_absorpt_correction_T_min 0.8316
_exptl_absorpt_correction_type multi-scan
_exptl_absorpt_process_details 'SADABS (Sheldrick, 2004)'
_exptl_crystal_colour green
_exptl_crystal_density_diffrn 1.432
_exptl_crystal_density_method 'not measured'
_exptl_crystal_description block
_exptl_crystal_F_000 4416
_exptl_crystal_size_max 0.23
_exptl_crystal_size_mid 0.11
_exptl_crystal_size_min 0.07
_refine_diff_density_max 1.274
_refine_diff_density_min -0.295
_refine_diff_density_rms 0.090
_refine_ls_extinction_method none
_refine_ls_goodness_of_fit_ref 1.060
_refine_ls_hydrogen_treatment constr
_refine_ls_matrix_type full
_refine_ls_number_parameters 124
_refine_ls_number_reflns 2295
_refine_ls_number_restraints 6
_refine_ls_restrained_S_all 1.060
_refine_ls_R_factor_all 0.2175
_refine_ls_R_factor_gt 0.0947
_refine_ls_shift/su_max 0.000
_refine_ls_shift/su_mean 0.000
_refine_ls_structure_factor_coef Fsqd
_refine_ls_weighting_details 'calc w=1/[\s^2^(Fo^2^)+(0.0894P)^2^] where P=(Fo^2^+2Fc^2^)/3'
_refine_ls_weighting_scheme calc
_refine_ls_wR_factor_gt 0.2449
_refine_ls_wR_factor_ref 0.2710
_reflns_number_gt 636
_reflns_number_total 2295
_reflns_threshold_expression I>2\s(I)
_cod_data_source_file b808540b.txt
_cod_data_source_block xb2230m
_cod_depositor_comments
;
The following automatic conversions were performed:
'_symmetry_cell_setting' value 'Orthorhombic' changed to 'orthorhombic'
according to '/home/saulius/struct/CIF-dictionaries/cif_core.dic'
dictionary named 'cif_core.dic' version 2.4.1 from 2010-06-29.

Automatic conversion script
Id: cif_fix_enum 1527 2010-12-29 10:47:43Z saulius 
;
_cod_original_sg_symbol_H-M Fddd
_cod_database_code 7202269

loop_
_symmetry_equiv_pos_as_xyz
'x, y, z'
'-x+1/4, -y+1/4, z'
'x, -y+1/4, -z+1/4'
'-x+1/4, y, -z+1/4'
'x, y+1/2, z+1/2'
'-x+1/4, -y+3/4, z+1/2'
'x, -y+3/4, -z+3/4'
'-x+1/4, y+1/2, -z+3/4'
'x+1/2, y, z+1/2'
'-x+3/4, -y+1/4, z+1/2'
'x+1/2, -y+1/4, -z+3/4'
'-x+3/4, y, -z+3/4'
'x+1/2, y+1/2, z'
'-x+3/4, -y+3/4, z'
'x+1/2, -y+3/4, -z+1/4'
'-x+3/4, y+1/2, -z+1/4'
'-x, -y, -z'
'x-1/4, y-1/4, -z'
'-x, y-1/4, z-1/4'
'x-1/4, -y, z-1/4'
'-x, -y+1/2, -z+1/2'
'x-1/4, y+1/4, -z+1/2'
'-x, y+1/4, z+1/4'
'x-1/4, -y+1/2, z+1/4'
'-x+1/2, -y, -z+1/2'
'x+1/4, y-1/4, -z+1/2'
'-x+1/2, y-1/4, z+1/4'
'x+1/4, -y, z+1/4'
'-x+1/2, -y+1/2, -z'
'x+1/4, y+1/4, -z'
'-x+1/2, y+1/4, z-1/4'
'x+1/4, -y+1/2, z-1/4'

loop_
_atom_site_label
_atom_site_type_symbol
_atom_site_fract_x
_atom_site_fract_y
_atom_site_fract_z
_atom_site_U_iso_or_equiv
_atom_site_adp_type
_atom_site_occupancy
_atom_site_symmetry_multiplicity
_atom_site_calc_flag
_atom_site_refinement_flags
_atom_site_disorder_assembly
_atom_site_disorder_group
Ni1 Ni 0.3750 0.3750 0.16716(5) 0.0952(8) Uani 1 2 d S . .
O3 O -0.1250 0.3750 0.2807(2) 0.113(3) Uani 1 2 d S . .
C14 C 0.6250 0.1250 0.0674(5) 0.267(15) Uani 1 2 d S . .
H14A H 0.5919 0.0936 0.0838 0.321 Uiso 0.50 1 calc PR . .
H14B H 0.6581 0.1564 0.0838 0.321 Uiso 0.50 1 calc PR . .
O1 O 0.24317(19) 0.33052(14) 0.18027(7) 0.101(2) Uani 1 1 d G . .
O2 O 0.2841(2) 0.42277(18) 0.20963(11) 0.104(2) Uani 1 1 d G . .
N1 N 0.4218(3) 0.3035(2) 0.12735(10) 0.089(2) Uani 1 1 d G . .
C1 C 0.1351(2) 0.37599(16) 0.22399(8) 0.086(3) Uani 1 1 d G . .
C2 C 0.0658(3) 0.32765(19) 0.21423(11) 0.091(3) Uani 1 1 d G . .
H2 H 0.0781 0.2963 0.1955 0.110 Uiso 1 1 calc R . .
C3 C -0.0225(3) 0.3266(2) 0.23285(14) 0.096(3) Uani 1 1 d G . .
H3 H -0.0687 0.2945 0.2265 0.115 Uiso 1 1 calc R . .
C4 C -0.0408(3) 0.3740(2) 0.26093(13) 0.094(3) Uani 1 1 d G . .
C5 C 0.0280(3) 0.4223(2) 0.27079(12) 0.101(3) Uani 1 1 d G . .
H5 H 0.0153 0.4537 0.2895 0.122 Uiso 1 1 calc R . .
C6 C 0.1164(3) 0.4233(2) 0.25219(10) 0.097(3) Uani 1 1 d G . .
H6 H 0.1626 0.4553 0.2586 0.116 Uiso 1 1 calc R . .
C7 C 0.2254(2) 0.37642(14) 0.20379(8) 0.089(3) Uani 1 1 d G . .
C8 C 0.5082(3) 0.3162(2) 0.11349(12) 0.164(6) Uani 1 1 d G . .
H8 H 0.5402 0.3560 0.1201 0.197 Uiso 1 1 calc R . .
C9 C 0.5494(4) 0.2721(3) 0.09004(14) 0.168(6) Uani 1 1 d G . .
H9 H 0.6098 0.2814 0.0804 0.202 Uiso 1 1 calc R . .
C10 C 0.5040(4) 0.2148(3) 0.08043(15) 0.136(5) Uani 1 1 d G . .
C11 C 0.4169(3) 0.2017(3) 0.09450(15) 0.234(9) Uani 1 1 d G . .
H11 H 0.3850 0.1618 0.0880 0.281 Uiso 1 1 calc R . .
C12 C 0.3758(3) 0.2463(2) 0.11799(12) 0.215(8) Uani 1 1 d G . .
H12 H 0.3154 0.2372 0.1277 0.258 Uiso 1 1 calc R . .
C13 C 0.5509(5) 0.1647(4) 0.05341(19) 0.184(6) Uani 1 1 d G . .
H13A H 0.5016 0.1344 0.0440 0.221 Uiso 1 1 calc R . .
H13B H 0.5754 0.1905 0.0325 0.221 Uiso 1 1 calc R . .
O4 O 0.1250 0.190(2) 0.1250 0.94(5) Uani 1 2 d SU . .
H2W H 0.1283 0.1720 0.1034 1.406 Uiso 1 1 d R . .

loop_
_atom_site_aniso_label
_atom_site_aniso_U_11
_atom_site_aniso_U_22
_atom_site_aniso_U_33
_atom_site_aniso_U_23
_atom_site_aniso_U_13
_atom_site_aniso_U_12
Ni1 0.0820(11) 0.1009(15) 0.1026(15) 0.000 0.000 0.0015(10)
O3 0.069(5) 0.173(9) 0.096(7) 0.000 0.000 0.001(6)
C14 0.44(4) 0.23(2) 0.129(16) 0.000 0.000 0.27(3)
O1 0.098(4) 0.092(5) 0.112(5) -0.008(4) 0.013(4) 0.014(4)
O2 0.084(4) 0.121(5) 0.108(5) -0.007(4) 0.015(4) -0.006(4)
N1 0.082(4) 0.088(6) 0.098(5) 0.002(5) 0.011(5) 0.023(4)
C1 0.085(6) 0.085(7) 0.087(6) -0.008(6) -0.008(6) -0.005(6)
C2 0.090(6) 0.090(7) 0.094(7) -0.006(6) 0.017(6) 0.010(6)
C3 0.098(7) 0.092(7) 0.097(8) 0.001(6) -0.013(6) 0.001(6)
C4 0.061(5) 0.111(8) 0.111(8) 0.023(7) -0.003(6) 0.000(6)
C5 0.100(6) 0.122(9) 0.083(7) -0.002(6) 0.001(6) 0.018(7)
C6 0.086(6) 0.106(8) 0.098(7) 0.003(6) -0.017(6) 0.017(6)
C7 0.064(6) 0.110(9) 0.091(7) 0.010(7) -0.001(5) 0.004(6)
C8 0.204(12) 0.104(9) 0.185(13) -0.026(8) 0.139(11) -0.013(9)
C9 0.212(14) 0.119(11) 0.175(13) 0.000(9) 0.079(12) -0.035(10)
C10 0.108(8) 0.180(13) 0.121(9) -0.066(9) 0.004(8) 0.052(9)
C11 0.109(9) 0.217(16) 0.38(2) -0.200(16) 0.032(13) -0.028(10)
C12 0.097(8) 0.233(16) 0.315(19) -0.185(15) 0.057(11) -0.051(10)
C13 0.141(11) 0.197(15) 0.214(15) -0.067(13) -0.069(11) 0.020(10)
O4 0.93(5) 0.95(5) 0.93(5) 0.000 0.000(10) 0.000

loop_
_atom_type_symbol
_atom_type_description
_atom_type_scat_dispersion_real
_atom_type_scat_dispersion_imag
_atom_type_scat_source
C C 0.0033 0.0016 'International Tables Vol C Tables 4.2.6.8 and 6.1.1.4'
H H 0.0000 0.0000 'International Tables Vol C Tables 4.2.6.8 and 6.1.1.4'
N N 0.0061 0.0033 'International Tables Vol C Tables 4.2.6.8 and 6.1.1.4'
O O 0.0106 0.0060 'International Tables Vol C Tables 4.2.6.8 and 6.1.1.4'
Ni Ni 0.3393 1.1124 'International Tables Vol C Tables 4.2.6.8 and 6.1.1.4'

loop_
_geom_angle_atom_site_label_1
_geom_angle_atom_site_label_2
_geom_angle_atom_site_label_3
_geom_angle
_geom_angle_site_symmetry_1
_geom_angle_site_symmetry_3
_geom_angle_publ_flag
O1 Ni1 O1 153.89(17) 14 . ?
O1 Ni1 N1 99.07(12) 14 . ?
O1 Ni1 N1 98.60(14) . . ?
O1 Ni1 N1 98.60(17) 14 14 ?
O1 Ni1 N1 99.07(18) . 14 ?
N1 Ni1 N1 94.3(2) . 14 ?
O1 Ni1 O2 60.76(15) 14 14 ?
O1 Ni1 O2 100.02(16) . 14 ?
N1 Ni1 O2 90.65(12) . 14 ?
N1 Ni1 O2 159.32(18) 14 14 ?
O1 Ni1 O2 100.02(13) 14 . ?
O1 Ni1 O2 60.76(9) . . ?
N1 Ni1 O2 159.32(17) . . ?
N1 Ni1 O2 90.66(7) 14 . ?
O2 Ni1 O2 91.7(2) 14 . ?
O1 Ni1 C7 30.65(12) 14 14 ?
O1 Ni1 C7 128.24(16) . 14 ?
N1 Ni1 C7 95.38(15) . 14 ?
N1 Ni1 C7 129.25(17) 14 14 ?
O2 Ni1 C7 30.12(11) 14 14 ?
O2 Ni1 C7 97.0(2) . 14 ?
O1 Ni1 C7 128.24(14) 14 . ?
O1 Ni1 C7 30.65(10) . . ?
N1 Ni1 C7 129.25(15) . . ?
N1 Ni1 C7 95.38(14) 14 . ?
O2 Ni1 C7 96.98(15) 14 . ?
O2 Ni1 C7 30.1 . . ?
C7 Ni1 C7 115.44(18) 14 . ?
C4 O3 C4 117.7(8) . 14_455 ?
C13 C14 C13 137.4(16) . 2_655 ?
C13 C14 H14A 102.8 . . ?
C13 C14 H14A 102.8 2_655 . ?
C13 C14 H14B 102.8 . . ?
C13 C14 H14B 102.8 2_655 . ?
H14A C14 H14B 105.0 . . ?
C7 O1 Ni1 91.61(10) . . ?
C7 O2 Ni1 87.2(2) . . ?
C8 N1 C12 119.9 . . ?
C8 N1 Ni1 114.4(3) . . ?
C12 N1 Ni1 125.5(3) . . ?
C6 C1 C2 120.0 . . ?
C6 C1 C7 121.4 . . ?
C2 C1 C7 118.5 . . ?
C1 C2 C3 119.8 . . ?
C1 C2 H2 120.1 . . ?
C3 C2 H2 120.1 . . ?
C4 C3 C2 119.8 . . ?
C4 C3 H3 120.1 . . ?
C2 C3 H3 120.1 . . ?
O3 C4 C5 116.6(3) . . ?
O3 C4 C3 122.7(3) . . ?
C5 C4 C3 120.7 . . ?
C4 C5 C6 119.5 . . ?
C4 C5 H5 120.3 . . ?
C6 C5 H5 120.3 . . ?
C1 C6 C5 120.2 . . ?
C1 C6 H6 119.9 . . ?
C5 C6 H6 119.9 . . ?
O2 C7 O1 120.4 . . ?
O2 C7 C1 119.4 . . ?
O1 C7 C1 120.2 . . ?
O2 C7 Ni1 62.7(2) . . ?
O1 C7 Ni1 57.74(8) . . ?
C1 C7 Ni1 177.5(2) . . ?
N1 C8 C9 120.4 . . ?
N1 C8 H8 119.8 . . ?
C9 C8 H8 119.8 . . ?
C10 C9 C8 120.2 . . ?
C10 C9 H9 119.9 . . ?
C8 C9 H9 119.9 . . ?
C9 C10 C11 119.5 . . ?
C9 C10 C13 120.1 . . ?
C11 C10 C13 120.4 . . ?
C10 C11 C12 120.1 . . ?
C10 C11 H11 120.0 . . ?
C12 C11 H11 120.0 . . ?
N1 C12 C11 119.9 . . ?
N1 C12 H12 120.1 . . ?
C11 C12 H12 120.1 . . ?
C14 C13 C10 116.6(8) . . ?
C14 C13 H13A 108.1 . . ?
C10 C13 H13A 108.1 . . ?
C14 C13 H13B 108.1 . . ?
C10 C13 H13B 108.1 . . ?
H13A C13 H13B 107.3 . . ?

loop_
_geom_bond_atom_site_label_1
_geom_bond_atom_site_label_2
_geom_bond_distance
_geom_bond_site_symmetry_2
_geom_bond_publ_flag
Ni1 O1 2.091(3) 14 ?
Ni1 O1 2.091(3) . ?
Ni1 N1 2.109(4) . ?
Ni1 N1 2.109(5) 14 ?
Ni1 O2 2.198(4) 14 ?
Ni1 O2 2.198(3) . ?
Ni1 C7 2.471(5) 14 ?
Ni1 C7 2.471(3) . ?
O3 C4 1.375(6) . ?
O3 C4 1.375(8) 14_455 ?
C14 C13 1.389(10) . ?
C14 C13 1.389(11) 2_655 ?
C14 H14A 0.9700 . ?
C14 H14B 0.9700 . ?
O1 C7 1.26034 . ?
O2 C7 1.24128 . ?
N1 C8 1.32917 . ?
N1 C12 1.33502 . ?
C1 C6 1.39991 . ?
C1 C2 1.39894 . ?
C1 C7 1.45586 . ?
C2 C3 1.40379 . ?
C2 H2 0.9300 . ?
C3 C4 1.39692 . ?
C3 H3 0.9300 . ?
C4 C5 1.39450 . ?
C5 C6 1.40466 . ?
C5 H5 0.9300 . ?
C6 H6 0.9300 . ?
C8 C9 1.33843 . ?
C8 H8 0.9300 . ?
C9 C10 1.33497 . ?
C9 H9 0.9300 . ?
C10 C11 1.34237 . ?
C10 C13 1.52976 . ?
C11 C12 1.34508 . ?
C11 H11 0.9300 . ?
C12 H12 0.9300 . ?
C13 H13A 0.9700 . ?
C13 H13B 0.9700 . ?
O4 H2W 0.8555 . ?

loop_
_geom_torsion_atom_site_label_1
_geom_torsion_atom_site_label_2
_geom_torsion_atom_site_label_3
_geom_torsion_atom_site_label_4
_geom_torsion
_geom_torsion_site_symmetry_1
_geom_torsion_site_symmetry_2
_geom_torsion_site_symmetry_3
_geom_torsion_site_symmetry_4
_geom_torsion_publ_flag
O1 Ni1 O1 C7 46.84(9) 14 . . . ?
N1 Ni1 O1 C7 178.99(12) . . . . ?
N1 Ni1 O1 C7 -85.22(13) 14 . . . ?
O2 Ni1 O1 C7 86.8(2) 14 . . . ?
O2 Ni1 O1 C7 0.42(6) . . . . ?
C7 Ni1 O1 C7 75.1(3) 14 . . . ?
O1 Ni1 O2 C7 -161.53(13) 14 . . . ?
O1 Ni1 O2 C7 -0.42(6) . . . . ?
N1 Ni1 O2 C7 -4.4(6) . . . . ?
N1 Ni1 O2 C7 99.6(2) 14 . . . ?
O2 Ni1 O2 C7 -100.9(3) 14 . . . ?
C7 Ni1 O2 C7 -130.7(2) 14 . . . ?
O1 Ni1 N1 C8 -17.66(13) 14 . . . ?
O1 Ni1 N1 C8 -178.3(3) . . . . ?
N1 Ni1 N1 C8 81.8(2) 14 . . . ?
O2 Ni1 N1 C8 -78.13(19) 14 . . . ?
O2 Ni1 N1 C8 -174.8(5) . . . . ?
C7 Ni1 N1 C8 -48.34(17) 14 . . . ?
C7 Ni1 N1 C8 -177.70(15) . . . . ?
O1 Ni1 N1 C12 156.79(18) 14 . . . ?
O1 Ni1 N1 C12 -3.9(2) . . . . ?
N1 Ni1 N1 C12 -103.8(3) 14 . . . ?
O2 Ni1 N1 C12 96.3(3) 14 . . . ?
O2 Ni1 N1 C12 -0.4(6) . . . . ?
C7 Ni1 N1 C12 126.1(2) 14 . . . ?
C7 Ni1 N1 C12 -3.2(3) . . . . ?
C6 C1 C2 C3 -0.1 . . . . ?
C7 C1 C2 C3 -179.1 . . . . ?
C1 C2 C3 C4 0.2 . . . . ?
C4 O3 C4 C5 129.4(4) 14_455 . . . ?
C4 O3 C4 C3 -51.8(3) 14_455 . . . ?
C2 C3 C4 O3 -178.9(4) . . . . ?
C2 C3 C4 C5 -0.1 . . . . ?
O3 C4 C5 C6 178.8(4) . . . . ?
C3 C4 C5 C6 0.0 . . . . ?
C2 C1 C6 C5 0.0 . . . . ?
C7 C1 C6 C5 178.9 . . . . ?
C4 C5 C6 C1 0.1 . . . . ?
Ni1 O2 C7 O1 0.71(10) . . . . ?
Ni1 O2 C7 C1 -178.46(10) . . . . ?
Ni1 O1 C7 O2 -0.75(10) . . . . ?
Ni1 O1 C7 C1 178.42(10) . . . . ?
C6 C1 C7 O2 -5.6 . . . . ?
C2 C1 C7 O2 173.3 . . . . ?
C6 C1 C7 O1 175.2 . . . . ?
C2 C1 C7 O1 -5.9 . . . . ?
O1 Ni1 C7 O2 23.41(15) 14 . . . ?
O1 Ni1 C7 O2 179.28(10) . . . . ?
N1 Ni1 C7 O2 178.0(3) . . . . ?
N1 Ni1 C7 O2 -82.0(2) 14 . . . ?
O2 Ni1 C7 O2 81.4(3) 14 . . . ?
C7 Ni1 C7 O2 56.5(3) 14 . . . ?
O1 Ni1 C7 O1 -155.87(13) 14 . . . ?
N1 Ni1 C7 O1 -1.29(15) . . . . ?
N1 Ni1 C7 O1 98.74(17) 14 . . . ?
O2 Ni1 C7 O1 -97.9(2) 14 . . . ?
O2 Ni1 C7 O1 -179.28(10) . . . . ?
C7 Ni1 C7 O1 -122.8(2) 14 . . . ?
C12 N1 C8 C9 0.2 . . . . ?
Ni1 N1 C8 C9 175.01(11) . . . . ?
N1 C8 C9 C10 -0.1 . . . . ?
C8 C9 C10 C11 -0.2 . . . . ?
C8 C9 C10 C13 179.5 . . . . ?
C9 C10 C11 C12 0.2 . . . . ?
C13 C10 C11 C12 -179.5 . . . . ?
C8 N1 C12 C11 -0.1 . . . . ?
Ni1 N1 C12 C11 -174.29(13) . . . . ?
C10 C11 C12 N1 -0.1 . . . . ?
C13 C14 C13 C10 -163.4(4) 2_655 . . . ?
C9 C10 C13 C14 74.9(4) . . . . ?
C11 C10 C13 C14 -105.4(4) . . . . ?
